data_7707691
loop_
_publ_author_name
'Caddeo, Francesco'
'Fern\'andez-Moreira, Vanesa'
'Arca, Massimiliano'
'Pintus, Anna'
'Laguna, Antonio'
'Lippolis, Vito'
'Gimeno, M Concepci\'on'

_publ_section_title
;
 Luminescent gold-thallium derivatives with a pyridine-containing
 12-membered aza-thioether macrocycle.
;
_journal_issue 28
_journal_name_full 'Dalton transactions (Cambridge, England : 2003)'
_journal_page_first 9709
_journal_page_last 9718
_journal_paper_doi 10.1039/d1dt01599k
_journal_volume 50
_journal_year 2021
_chemical_formula_sum 'C17.6 H24 F9.6 N1.6 P1.6 S4.8 Tl1.6'
_chemical_formula_weight 970.81
_space_group_crystal_system orthorhombic
_space_group_IT_number 56
_space_group_name_Hall '-P 2ab 2ac'
_space_group_name_H-M_alt 'P c c n'
_atom_sites_solution_hydrogens geom
_atom_sites_solution_primary direct
_atom_sites_solution_secondary difmap
_audit_creation_method SHELXL-2016/6
_audit_update_record
;
2021-05-11 deposited with the CCDC.	2021-06-11 downloaded from the CCDC.
;
_cell_angle_alpha 90
_cell_angle_beta 90
_cell_angle_gamma 90
_cell_formula_units_Z 5
_cell_length_a 12.9876(4)
_cell_length_b 15.7182(4)
_cell_length_c 16.7412(6)
_cell_measurement_reflns_used 5304
_cell_measurement_temperature 100(2)
_cell_measurement_theta_max 28.8174
_cell_measurement_theta_min 4.1724
_cell_volume 3417.58(18)
_computing_cell_refinement
;
CrysAlisPro, Agilent Technologies,
Version 1.171.35.19 (release 27-10-2011 CrysAlis171 .NET)
(compiled Oct 27 2011,15:02:11)
;
_computing_data_collection
;
CrysAlisPro, Agilent Technologies,
Version 1.171.35.19 (release 27-10-2011 CrysAlis171 .NET)
(compiled Oct 27 2011,15:02:11)
;
_computing_data_reduction
;
CrysAlisPro, Agilent Technologies,
Version 1.171.35.19 (release 27-10-2011 CrysAlis171 .NET)
(compiled Oct 27 2011,15:02:11)
;
_computing_structure_refinement 'SHELXL-2016/6 (Sheldrick, 2016)'
_computing_structure_solution SHELXS
_diffrn_ambient_temperature 100(2)
_diffrn_detector_area_resol_mean 16.0655
_diffrn_measured_fraction_theta_full 0.995
_diffrn_measured_fraction_theta_max 0.995
_diffrn_measurement_device_type 'Xcalibur, Sapphire3'
_diffrn_measurement_method 'w rotations'
_diffrn_radiation_type MoK\a
_diffrn_radiation_wavelength 0.71073
_diffrn_reflns_av_R_equivalents 0.0612
_diffrn_reflns_av_unetI/netI 0.0367
_diffrn_reflns_Laue_measured_fraction_full 0.995
_diffrn_reflns_Laue_measured_fraction_max 0.995
_diffrn_reflns_limit_h_max 15
_diffrn_reflns_limit_h_min -15
_diffrn_reflns_limit_k_max 19
_diffrn_reflns_limit_k_min -19
_diffrn_reflns_limit_l_max 19
_diffrn_reflns_limit_l_min -20
_diffrn_reflns_number 17326
_diffrn_reflns_point_group_measured_fraction_full 0.995
_diffrn_reflns_point_group_measured_fraction_max 0.995
_diffrn_reflns_theta_full 25.242
_diffrn_reflns_theta_max 25.497
_diffrn_reflns_theta_min 4.181
_diffrn_source 'Enhance (Mo) X-ray Source'
_exptl_absorpt_coefficient_mu 9.965
_exptl_absorpt_correction_T_max 0.586
_exptl_absorpt_correction_T_min 0.503
_exptl_absorpt_correction_type multi-scan
_exptl_absorpt_process_details
;
CrysAlisPro, Agilent Technologies,
Version 1.171.35.19 (release 27-10-2011 CrysAlis171 .NET)
(compiled Oct 27 2011,15:02:11)
Empirical absorption correction using spherical harmonics,
 implemented in SCALE3 ABSPACK scaling algorithm.
;
_exptl_crystal_colour colorless
_exptl_crystal_density_diffrn 2.359
_exptl_crystal_description prism
_exptl_crystal_F_000 2288
_exptl_crystal_size_max 0.080
_exptl_crystal_size_mid 0.080
_exptl_crystal_size_min 0.060
_exptl_transmission_factor_max 1.00000
_exptl_transmission_factor_min 0.22949
_refine_diff_density_max 2.948
_refine_diff_density_min -1.396
_refine_diff_density_rms 0.182
_refine_ls_extinction_method none
_refine_ls_goodness_of_fit_ref 1.041
_refine_ls_hydrogen_treatment constr
_refine_ls_matrix_type full
_refine_ls_number_parameters 208
_refine_ls_number_reflns 3172
_refine_ls_number_restraints 12
_refine_ls_restrained_S_all 1.041
_refine_ls_R_factor_all 0.0467
_refine_ls_R_factor_gt 0.0372
_refine_ls_shift/su_max 0.001
_refine_ls_shift/su_mean 0.000
_refine_ls_structure_factor_coef Fsqd
_refine_ls_weighting_details 'w=1/[\s^2^(Fo^2^)+(0.0542P)^2^+18.5164P] where P=(Fo^2^+2Fc^2^)/3'
_refine_ls_weighting_scheme calc
_refine_ls_wR_factor_gt 0.0988
_refine_ls_wR_factor_ref 0.1059
_reflns_Friedel_coverage 0.000
_reflns_number_gt 2637
_reflns_number_total 3172
_reflns_threshold_expression 'I > 2\s(I)'
_cod_data_source_file d1dt01599k2.cif
_cod_data_source_block c292
_cod_depositor_comments 'Adding full bibliography for 7707691--7707693.cif.'
_cod_original_formula_sum 'C17.60 H24 F9.60 N1.60 P1.60 S4.80 Tl1.60'
_cod_database_code 7707691
_shelx_shelxl_version_number 2016/6
_shelx_space_group_comment
;
The symmetry employed for this shelxl refinement is uniquely defined
by the following loop, which should always be used as a source of
symmetry information in preference to the above space-group names.
They are only intended as comments.
;
_shelx_estimated_absorpt_t_min 0.503
_shelx_estimated_absorpt_t_max 0.586

loop_
_space_group_symop_operation_xyz
'x, y, z'
'-x+1/2, -y+1/2, z'
'-x, y+1/2, -z+1/2'
'x+1/2, -y, -z+1/2'
'-x, -y, -z'
'x-1/2, y-1/2, -z'
'x, -y-1/2, z-1/2'
'-x-1/2, y, z-1/2'

loop_
_atom_site_label
_atom_site_type_symbol
_atom_site_fract_x
_atom_site_fract_y
_atom_site_fract_z
_atom_site_U_iso_or_equiv
_atom_site_adp_type
_atom_site_occupancy
_atom_site_site_symmetry_order
_atom_site_calc_flag
_atom_site_refinement_flags_posn
_atom_site_refinement_flags_adp
_atom_site_refinement_flags_occupancy
_atom_site_disorder_assembly
_atom_site_disorder_group
Tl1 Tl 0.53174(2) 0.00870(2) 0.16444(2) 0.02507(13) Uani 1 1 d . . . . .
S1 S 0.57528(15) -0.02164(12) 0.35059(11) 0.0280(4) Uani 1 1 d . . . . .
S2 S 0.71659(15) 0.01089(12) 0.05668(11) 0.0276(4) Uani 1 1 d . . . . .
S3 S 0.68057(13) -0.13860(11) 0.20422(10) 0.0231(4) Uani 1 1 d . . . . .
N1 N 0.6968(4) 0.1003(3) 0.2257(3) 0.0213(12) Uani 1 1 d . . . . .
C1 C 0.6164(6) 0.0883(5) 0.3587(4) 0.0323(18) Uani 1 1 d . . . . .
H1A H 0.557283 0.125538 0.345770 0.039 Uiso 1 1 calc R U . . .
H1B H 0.636212 0.099606 0.414774 0.039 Uiso 1 1 calc R U . . .
C2 C 0.7063(6) 0.1123(4) 0.3048(4) 0.0233(15) Uani 1 1 d . . . . .
C3 C 0.7942(6) 0.1476(4) 0.3391(5) 0.0314(18) Uani 1 1 d . . . . .
H3 H 0.798680 0.154679 0.395369 0.038 Uiso 1 1 calc R U . . .
C4 C 0.8733(6) 0.1718(5) 0.2912(5) 0.0354(19) Uani 1 1 d . . . . .
H4 H 0.933822 0.195941 0.313590 0.042 Uiso 1 1 calc R U . . .
C5 C 0.8648(6) 0.1608(5) 0.2097(5) 0.0314(17) Uani 1 1 d . . . . .
H5 H 0.918974 0.177250 0.174833 0.038 Uiso 1 1 calc R U . . .
C6 C 0.7735(6) 0.1246(4) 0.1796(4) 0.0268(16) Uani 1 1 d . . . . .
C7 C 0.7645(6) 0.1137(5) 0.0904(4) 0.0363(19) Uani 1 1 d . . . . .
H7A H 0.833271 0.123076 0.066463 0.044 Uiso 1 1 calc R U . . .
H7B H 0.718190 0.158530 0.069616 0.044 Uiso 1 1 calc R U . . .
C8 C 0.8135(6) -0.0609(6) 0.0948(5) 0.040(2) Uani 1 1 d . . . . .
H8A H 0.862740 -0.073361 0.051184 0.048 Uiso 1 1 calc R U . . .
H8B H 0.852011 -0.031290 0.137539 0.048 Uiso 1 1 calc R U . . .
C9 C 0.7766(9) -0.1394(7) 0.1257(7) 0.067(3) Uani 1 1 d . U . . .
H9A H 0.836848 -0.171493 0.145882 0.080 Uiso 1 1 calc R U . . .
H9B H 0.747970 -0.172299 0.080445 0.080 Uiso 1 1 calc R U . . .
C10 C 0.7559(9) -0.0956(7) 0.2858(6) 0.070(3) Uani 1 1 d . U . . .
H10A H 0.813292 -0.135160 0.297630 0.084 Uiso 1 1 calc R U . . .
H10B H 0.786286 -0.040767 0.268822 0.084 Uiso 1 1 calc R U . . .
C11 C 0.6940(6) -0.0816(5) 0.3613(5) 0.0325(17) Uani 1 1 d . . . . .
H11A H 0.738355 -0.051649 0.400377 0.039 Uiso 1 1 calc R U . . .
H11B H 0.677015 -0.137890 0.384282 0.039 Uiso 1 1 calc R U . . .
P1 P 0.98319(15) 0.71677(12) 0.98769(11) 0.0271(4) Uani 1 1 d . . . . .
F1 F 0.9546(4) 0.7387(4) 1.0774(3) 0.0509(14) Uani 1 1 d . . . . .
F2 F 1.0028(4) 0.6201(3) 1.0113(3) 0.0531(14) Uani 1 1 d . . . . .
F3 F 1.0134(4) 0.6951(3) 0.8972(3) 0.0499(13) Uani 1 1 d . . . . .
F4 F 1.1010(3) 0.7372(3) 1.0072(3) 0.0446(12) Uani 1 1 d . . . . .
F5 F 0.8670(4) 0.6973(4) 0.9681(3) 0.0651(16) Uani 1 1 d . . . . .
F6 F 0.9690(4) 0.8141(3) 0.9635(3) 0.0491(13) Uani 1 1 d . . . . .

loop_
_atom_site_aniso_label
_atom_site_aniso_U_11
_atom_site_aniso_U_22
_atom_site_aniso_U_33
_atom_site_aniso_U_23
_atom_site_aniso_U_13
_atom_site_aniso_U_12
Tl1 0.01420(19) 0.02725(19) 0.0338(2) -0.00153(11) 0.00055(11) -0.00057(10)
S1 0.0251(10) 0.0276(9) 0.0314(10) 0.0003(7) 0.0092(8) 0.0011(8)
S2 0.0222(10) 0.0410(10) 0.0196(9) 0.0010(7) -0.0008(8) 0.0050(8)
S3 0.0197(9) 0.0238(8) 0.0258(9) -0.0032(7) 0.0003(7) -0.0017(7)
N1 0.016(3) 0.016(3) 0.031(3) -0.003(2) 0.002(3) -0.005(2)
C1 0.040(5) 0.028(4) 0.028(4) -0.006(3) 0.008(4) 0.002(3)
C2 0.030(4) 0.016(3) 0.023(4) -0.004(3) -0.003(3) 0.006(3)
C3 0.034(4) 0.021(4) 0.039(4) -0.011(3) -0.010(4) 0.002(3)
C4 0.024(4) 0.026(4) 0.056(5) -0.010(4) -0.012(4) 0.003(3)
C5 0.019(4) 0.030(4) 0.045(5) 0.001(3) -0.007(4) -0.002(3)
C6 0.021(4) 0.023(3) 0.037(4) 0.007(3) -0.003(3) 0.005(3)
C7 0.032(5) 0.043(5) 0.034(4) 0.005(3) 0.005(4) -0.012(4)
C8 0.025(4) 0.063(6) 0.032(4) 0.016(4) 0.008(4) 0.017(4)
C9 0.064(5) 0.062(4) 0.074(5) 0.004(4) 0.007(4) 0.007(4)
C10 0.073(5) 0.067(5) 0.071(5) 0.000(4) -0.007(4) 0.003(4)
C11 0.034(4) 0.033(4) 0.031(4) 0.006(3) 0.000(4) 0.005(3)
P1 0.0286(10) 0.0270(10) 0.0257(10) 0.0077(8) 0.0038(8) 0.0013(8)
F1 0.055(3) 0.068(4) 0.030(3) 0.001(2) 0.012(2) -0.001(3)
F2 0.076(4) 0.029(3) 0.054(3) 0.019(2) 0.002(3) -0.004(2)
F3 0.083(4) 0.039(3) 0.027(2) -0.001(2) 0.014(3) -0.007(3)
F4 0.026(2) 0.046(3) 0.062(3) 0.003(2) 0.002(2) -0.001(2)
F5 0.033(3) 0.095(5) 0.068(4) 0.004(3) -0.008(3) -0.015(3)
F6 0.069(4) 0.030(3) 0.048(3) 0.008(2) -0.009(3) 0.015(2)

loop_
_atom_type_symbol
_atom_type_description
_atom_type_scat_dispersion_real
_atom_type_scat_dispersion_imag
_atom_type_scat_source
C C 0.0033 0.0016 'International Tables Vol C Tables 4.2.6.8 and 6.1.1.4'
H H 0.0000 0.0000 'International Tables Vol C Tables 4.2.6.8 and 6.1.1.4'
N N 0.0061 0.0033 'International Tables Vol C Tables 4.2.6.8 and 6.1.1.4'
F F 0.0171 0.0103 'International Tables Vol C Tables 4.2.6.8 and 6.1.1.4'
S S 0.1246 0.1234 'International Tables Vol C Tables 4.2.6.8 and 6.1.1.4'
P P 0.1023 0.0942 'International Tables Vol C Tables 4.2.6.8 and 6.1.1.4'
Tl Tl -2.8358 9.6688 'International Tables Vol C Tables 4.2.6.8 and 6.1.1.4'

loop_
_geom_angle_atom_site_label_1
_geom_angle_atom_site_label_2
_geom_angle_atom_site_label_3
_geom_angle
_geom_angle_site_symmetry_1
_geom_angle_site_symmetry_3
_geom_angle_publ_flag
N1 Tl1 S2 66.37(12) . . ?
N1 Tl1 S3 79.98(12) . . ?
S2 Tl1 S3 68.77(5) . . ?
C1 S1 C11 103.7(4) . . ?
C8 S2 C7 101.9(4) . . ?
C8 S2 Tl1 109.7(3) . . ?
C7 S2 Tl1 95.6(3) . . ?
C10 S3 C9 100.2(6) . . ?
C10 S3 Tl1 102.8(4) . . ?
C9 S3 Tl1 106.2(4) . . ?
C6 N1 C2 117.9(6) . . ?
C6 N1 Tl1 121.1(5) . . ?
C2 N1 Tl1 120.6(4) . . ?
C2 C1 S1 114.7(5) . . ?
N1 C2 C3 122.6(7) . . ?
N1 C2 C1 118.6(6) . . ?
C3 C2 C1 118.8(6) . . ?
C4 C3 C2 119.2(7) . . ?
C3 C4 C5 119.2(7) . . ?
C4 C5 C6 118.2(7) . . ?
N1 C6 C5 122.9(7) . . ?
N1 C6 C7 119.3(6) . . ?
C5 C6 C7 117.7(7) . . ?
C6 C7 S2 115.7(5) . . ?
C9 C8 S2 115.9(7) . . ?
C8 C9 S3 119.3(8) . . ?
C11 C10 S3 113.4(8) . . ?
C10 C11 S1 116.3(6) . . ?
F5 P1 F1 90.9(3) . . ?
F5 P1 F2 91.1(3) . . ?
F1 P1 F2 90.5(3) . . ?
F5 P1 F6 91.3(3) . . ?
F1 P1 F6 90.3(3) . . ?
F2 P1 F6 177.4(3) . . ?
F5 P1 F4 179.6(3) . . ?
F1 P1 F4 89.3(3) . . ?
F2 P1 F4 89.3(3) . . ?
F6 P1 F4 88.3(3) . . ?
F5 P1 F3 89.8(3) . . ?
F1 P1 F3 179.3(3) . . ?
F2 P1 F3 89.6(3) . . ?
F6 P1 F3 89.6(3) . . ?
F4 P1 F3 90.1(3) . . ?

loop_
_geom_bond_atom_site_label_1
_geom_bond_atom_site_label_2
_geom_bond_distance
_geom_bond_site_symmetry_2
_geom_bond_publ_flag
Tl1 N1 2.778(5) . ?
Tl1 S2 3.0032(19) . ?
Tl1 S3 3.0888(17) . ?
S1 C1 1.813(8) . ?
S1 C11 1.816(8) . ?
S2 C8 1.806(8) . ?
S2 C7 1.821(8) . ?
S3 C10 1.811(11) . ?
S3 C9 1.812(11) . ?
N1 C6 1.318(9) . ?
N1 C2 1.342(9) . ?
C1 C2 1.523(10) . ?
C2 C3 1.393(10) . ?
C3 C4 1.357(11) . ?
C4 C5 1.381(11) . ?
C5 C6 1.409(10) . ?
C6 C7 1.506(10) . ?
C8 C9 1.422(13) . ?
C10 C11 1.514(13) . ?
P1 F5 1.574(5) . ?
P1 F1 1.584(5) . ?
P1 F2 1.591(5) . ?
P1 F6 1.594(5) . ?
P1 F4 1.596(5) . ?
P1 F3 1.602(5) . ?
